data_4350780
loop_
_publ_author_name
'Chen, Pengyun'
'Murshed, M. Mangir'
'Fischer, Michael'
'Frederichs, Thomas'
'Gesing, Thorsten M.'

_publ_section_title
;
 KLi2RE(BO3)2 (RE = Dy, Ho, Er, Tm, Yb, and Y): Structural, Spectroscopic,
 And Thermogravimetric Studies on a Series of Mixed-Alkali Rare-Earth
 Orthoborates
;
_journal_issue 24
_journal_name_full 'Inorganic Chemistry'
_journal_page_first 18214
_journal_page_last 18224
_journal_paper_doi 10.1021/acs.inorgchem.0c02684
_journal_volume 59
_journal_year 2020
_chemical_formula_sum 'B2 K Li2 O6 Y'
_chemical_formula_weight 259.51
_space_group_crystal_system monoclinic
_space_group_IT_number 14
_space_group_name_Hall '-P 2yn'
_space_group_name_H-M_alt 'P 1 21/n 1'
_atom_sites_solution_hydrogens .
_audit_creation_method SHELXL-2018/3
_cell_angle_alpha 90
_cell_angle_beta 102.8351(8)
_cell_angle_gamma 90
_cell_formula_units_Z 4
_cell_length_a 6.71322(6)
_cell_length_b 9.30571(8)
_cell_length_c 8.98650(8)
_cell_measurement_reflns_used 4326
_cell_measurement_temperature 301(2)
_cell_measurement_theta_max 33.02
_cell_measurement_theta_min 3.19
_cell_volume 547.371(9)
_computing_structure_refinement 'SHELXL-2018/3 (Sheldrick, 2018)'
_computing_structure_solution 'SHELXT 2014/5 (Sheldrick, 2014)'
_diffrn_ambient_temperature 301(2)
_diffrn_measured_fraction_theta_full 1.000
_diffrn_measured_fraction_theta_max 0.996
_diffrn_measurement_device_type 'Bruker D8 Venture'
_diffrn_radiation_type MoK\a
_diffrn_radiation_wavelength 0.71073
_diffrn_reflns_av_R_equivalents 0.0860
_diffrn_reflns_av_unetI/netI 0.0560
_diffrn_reflns_Laue_measured_fraction_full 1.000
_diffrn_reflns_Laue_measured_fraction_max 0.996
_diffrn_reflns_limit_h_max 10
_diffrn_reflns_limit_h_min -10
_diffrn_reflns_limit_k_max 14
_diffrn_reflns_limit_k_min -14
_diffrn_reflns_limit_l_max 12
_diffrn_reflns_limit_l_min -13
_diffrn_reflns_number 18713
_diffrn_reflns_point_group_measured_fraction_full 1.000
_diffrn_reflns_point_group_measured_fraction_max 0.996
_diffrn_reflns_theta_full 25.242
_diffrn_reflns_theta_max 33.252
_diffrn_reflns_theta_min 3.193
_exptl_absorpt_coefficient_mu 11.373
_exptl_absorpt_correction_T_max 0.67969
_exptl_absorpt_correction_T_min 0.56648
_exptl_absorpt_correction_type numerical
_exptl_absorpt_process_details 'J. Appl. Cryst. 48 (2015) 3-10'
_exptl_crystal_colour colorless
_exptl_crystal_density_diffrn 3.149
_exptl_crystal_description prism
_exptl_crystal_F_000 488
_exptl_crystal_size_max 0.103
_exptl_crystal_size_mid 0.061
_exptl_crystal_size_min 0.054
_refine_diff_density_max 0.831
_refine_diff_density_min -0.888
_refine_diff_density_rms 0.192
_refine_ls_extinction_coef 0.0064(6)
_refine_ls_extinction_expression Fc^*^=kFc[1+0.001xFc^2^\l^3^/sin(2\q)]^-1/4^
_refine_ls_extinction_method 'SHELXL-2018/3 (Sheldrick 2018)'
_refine_ls_goodness_of_fit_ref 1.005
_refine_ls_hydrogen_treatment undef
_refine_ls_matrix_type full
_refine_ls_number_parameters 110
_refine_ls_number_reflns 2101
_refine_ls_number_restraints 0
_refine_ls_restrained_S_all 1.005
_refine_ls_R_factor_all 0.0640
_refine_ls_R_factor_gt 0.0328
_refine_ls_shift/su_max 0.002
_refine_ls_shift/su_mean 0.000
_refine_ls_structure_factor_coef Fsqd
_refine_ls_weighting_details 'w=1/[\s^2^(Fo^2^)+(0.0176P)^2^+0.7549P] where P=(Fo^2^+2Fc^2^)/3'
_refine_ls_weighting_scheme calc
_refine_ls_wR_factor_gt 0.0497
_refine_ls_wR_factor_ref 0.0559
_reflns_Friedel_coverage 0.000
_reflns_Friedel_fraction_full .
_reflns_Friedel_fraction_max .
_reflns_number_gt 1594
_reflns_number_total 2101
_reflns_threshold_expression 'I > 2\s(I)'
_cod_data_source_file KLi2Y_BO3_2.cif
_cod_data_source_block K2LiY(BO3)2
_cod_depositor_comments
;
The following automatic conversions were performed:

data item '_exptl_absorpt_correction_type' value 'Numerical' was
changed to 'numerical' in accordance with the built-in table derived
from the CIF Core dictionary named 'cif_core.dic' version 2.4.5 last
updated on 2014-11-21.

Automatic conversion script
Id: cif_fix_values 8369 2020-08-20 11:38:08Z andrius 
;
_cod_original_sg_symbol_H-M 'P 21/n'
_cod_database_code 4350780
_shelx_shelxl_version_number 2018/3
_shelx_space_group_comment
;
The symmetry employed for this shelxl refinement is uniquely defined
by the following loop, which should always be used as a source of
symmetry information in preference to the above space-group names.
They are only intended as comments.
;

loop_
_space_group_symop_operation_xyz
'x, y, z'
'-x+1/2, y+1/2, -z+1/2'
'-x, -y, -z'
'x-1/2, -y-1/2, z-1/2'

loop_
_atom_site_label
_atom_site_type_symbol
_atom_site_fract_x
_atom_site_fract_y
_atom_site_fract_z
_atom_site_U_iso_or_equiv
_atom_site_adp_type
_atom_site_occupancy
_atom_site_site_symmetry_order
_atom_site_calc_flag
_atom_site_refinement_flags_posn
_atom_site_refinement_flags_adp
_atom_site_refinement_flags_occupancy
_atom_site_disorder_assembly
_atom_site_disorder_group
Y Y 0.53708(4) 0.88293(3) 0.34189(3) 0.00515(7) Uani 1 1 d . . . . .
K K 0.57467(9) 0.37586(7) 0.41398(6) 0.01087(12) Uani 1 1 d . . . . .
O1 O 0.7239(3) 0.72693(19) 0.8169(2) 0.0072(4) Uani 1 1 d . . . . .
O2 O 0.6000(3) 0.9640(2) 0.8587(2) 0.0083(4) Uani 1 1 d . . . . .
O3 O 0.6014(3) 0.8945(2) 0.6074(2) 0.0098(4) Uani 1 1 d . . . . .
O4 O 0.6584(3) 0.4983(2) 0.1495(2) 0.0074(4) Uani 1 1 d . . . . .
O5 O 0.5739(3) 0.7481(2) 0.1238(2) 0.0092(4) Uani 1 1 d . . . . .
O6 O 0.6597(3) 0.65126(19) 0.3696(2) 0.0088(4) Uani 1 1 d . . . . .
B1 B 0.6480(4) 0.8591(3) 0.7628(3) 0.0066(5) Uani 1 1 d . . . . .
B2 B 0.6319(4) 0.6296(3) 0.2146(3) 0.0072(5) Uani 1 1 d . . . . .
Li1 Li 0.4171(7) 0.8831(6) 0.9934(5) 0.0125(9) Uani 1 1 d . . . . .
Li2 Li 0.4172(8) 0.3851(6) 0.0502(5) 0.0142(10) Uani 1 1 d . . . . .

loop_
_atom_site_aniso_label
_atom_site_aniso_U_11
_atom_site_aniso_U_22
_atom_site_aniso_U_33
_atom_site_aniso_U_23
_atom_site_aniso_U_13
_atom_site_aniso_U_12
Y 0.00646(12) 0.00412(11) 0.00487(11) 0.00001(10) 0.00127(8) 0.00013(10)
K 0.0136(3) 0.0094(3) 0.0093(3) -0.0002(2) 0.0019(2) -0.0023(2)
O1 0.0068(9) 0.0059(8) 0.0088(9) 0.0018(7) 0.0012(7) 0.0022(7)
O2 0.0106(9) 0.0075(9) 0.0072(9) -0.0012(7) 0.0027(7) 0.0018(7)
O3 0.0143(9) 0.0091(9) 0.0058(8) 0.0006(7) 0.0019(7) 0.0039(8)
O4 0.0084(9) 0.0054(8) 0.0084(9) -0.0022(7) 0.0017(7) -0.0001(7)
O5 0.0144(10) 0.0069(9) 0.0072(9) 0.0009(7) 0.0043(7) 0.0018(7)
O6 0.0127(9) 0.0077(9) 0.0052(8) -0.0003(7) 0.0007(7) 0.0030(7)
B1 0.0058(13) 0.0073(14) 0.0059(12) -0.0014(10) -0.0004(10) -0.0004(10)
B2 0.0053(12) 0.0092(13) 0.0069(12) 0.0004(11) 0.0010(9) -0.0013(11)
Li1 0.016(2) 0.012(2) 0.009(2) -0.0005(19) 0.0021(18) 0.001(2)
Li2 0.019(2) 0.013(2) 0.011(2) 0.003(2) 0.0037(19) -0.005(2)

loop_
_atom_type_symbol
_atom_type_description
_atom_type_scat_dispersion_real
_atom_type_scat_dispersion_imag
_atom_type_scat_source
B B 0.0013 0.0007 'International Tables Vol C Tables 4.2.6.8 and 6.1.1.4'
K K 0.2009 0.2494 'International Tables Vol C Tables 4.2.6.8 and 6.1.1.4'
Li Li -0.0003 0.0001 'International Tables Vol C Tables 4.2.6.8 and 6.1.1.4'
O O 0.0106 0.0060 'International Tables Vol C Tables 4.2.6.8 and 6.1.1.4'
Y Y -2.7962 3.5667 'International Tables Vol C Tables 4.2.6.8 and 6.1.1.4'

loop_
_geom_angle_atom_site_label_1
_geom_angle_atom_site_label_2
_geom_angle_atom_site_label_3
_geom_angle
_geom_angle_site_symmetry_1
_geom_angle_site_symmetry_3
O4 Y O6 98.05(7) 2_655 .
O4 Y O1 176.16(7) 2_655 4_575
O6 Y O1 83.77(7) . 4_575
O4 Y O2 86.32(7) 2_655 3_676
O6 Y O2 136.84(6) . 3_676
O1 Y O2 90.03(7) 4_575 3_676
O4 Y O3 89.01(7) 2_655 .
O6 Y O3 87.25(6) . .
O1 Y O3 94.47(7) 4_575 .
O2 Y O3 135.88(7) 3_676 .
O4 Y O3 88.22(7) 2_655 3_676
O6 Y O3 161.74(6) . 3_676
O1 Y O3 91.04(7) 4_575 3_676
O2 Y O3 60.35(6) 3_676 3_676
O3 Y O3 75.68(7) . 3_676
O4 Y O5 91.14(7) 2_655 .
O6 Y O5 59.76(6) . .
O1 Y O5 86.86(7) 4_575 .
O2 Y O5 77.31(6) 3_676 .
O3 Y O5 146.70(7) . .
O3 Y O5 137.62(6) 3_676 .
O4 Y B2 97.35(8) 2_655 .
O6 Y B2 29.96(7) . .
O1 Y B2 82.53(8) 4_575 .
O2 Y B2 106.90(8) 3_676 .
O3 Y B2 117.21(8) . .
O3 Y B2 165.88(7) 3_676 .
O5 Y B2 29.93(7) . .
O4 Y B1 86.27(8) 2_655 3_676
O6 Y B1 166.24(7) . 3_676
O1 Y B1 91.19(8) 4_575 3_676
O2 Y B1 29.99(7) 3_676 3_676
O3 Y B1 105.94(8) . 3_676
O3 Y B1 30.37(7) 3_676 3_676
O5 Y B1 107.30(7) . 3_676
B2 Y B1 136.70(9) . 3_676
O4 Y Li1 93.70(10) 2_655 1_554
O6 Y Li1 96.78(11) . 1_554
O1 Y Li1 82.71(10) 4_575 1_554
O2 Y Li1 40.08(11) 3_676 1_554
O3 Y Li1 174.77(10) . 1_554
O3 Y Li1 99.91(11) 3_676 1_554
O5 Y Li1 37.83(10) . 1_554
B2 Y Li1 66.90(11) . 1_554
B1 Y Li1 69.82(11) 3_676 1_554
O4 Y Li2 146.75(10) 2_655 2
O6 Y Li2 107.26(10) . 2
O1 Y Li2 34.24(10) 4_575 2
O2 Y Li2 89.53(10) 3_676 2
O3 Y Li2 71.43(9) . 2
O3 Y Li2 61.44(10) 3_676 2
O5 Y Li2 120.05(10) . 2
B2 Y Li2 115.36(11) . 2
B1 Y Li2 74.26(11) 3_676 2
Li1 Y Li2 104.09(12) 1_554 2
O4 Y K 128.52(5) 2_655 3_666
O6 Y K 53.16(5) . 3_666
O1 Y K 55.23(5) 4_575 3_666
O2 Y K 144.81(5) 3_676 3_666
O3 Y K 53.02(5) . 3_666
O3 Y K 109.86(5) 3_676 3_666
O5 Y K 103.41(5) . 3_666
B2 Y K 76.70(6) . 3_666
B1 Y K 132.57(6) 3_676 3_666
Li1 Y K 127.38(10) 1_554 3_666
Li2 Y K 59.15(9) 2 3_666
O6 K O1 111.66(6) . 3_666
O6 K O5 100.36(6) . 2_645
O1 K O5 105.24(6) 3_666 2_645
O6 K O2 70.48(6) . 2_646
O1 K O2 175.22(6) 3_666 2_646
O5 K O2 70.03(6) 2_645 2_646
O6 K O3 164.26(6) . 3_666
O1 K O3 52.85(5) 3_666 3_666
O5 K O3 87.88(6) 2_645 3_666
O2 K O3 125.20(6) 2_646 3_666
O6 K O6 111.41(5) . 3_666
O1 K O6 93.80(6) 3_666 3_666
O5 K O6 133.53(6) 2_645 3_666
O2 K O6 89.25(6) 2_646 3_666
O3 K O6 70.47(6) 3_666 3_666
O6 K O4 52.74(5) . .
O1 K O4 75.44(6) 3_666 .
O5 K O4 74.32(6) 2_645 .
O2 K O4 103.40(6) 2_646 .
O3 K O4 118.26(6) 3_666 .
O6 K O4 152.14(6) 3_666 .
O6 K O1 120.99(6) . 2_646
O1 K O1 127.31(3) 3_666 2_646
O5 K O1 68.54(6) 2_645 2_646
O2 K O1 50.93(5) 2_646 2_646
O3 K O1 74.46(5) 3_666 2_646
O6 K O1 66.24(5) 3_666 2_646
O4 K O1 140.30(6) . 2_646
O6 K B1 137.62(7) . 3_666
O1 K B1 28.06(7) 3_666 3_666
O5 K B1 87.60(7) 2_645 3_666
O2 K B1 148.41(7) 2_646 3_666
O3 K B1 28.41(7) 3_666 3_666
O6 K B1 90.68(7) 3_666 3_666
O4 K B1 91.02(7) . 3_666
O1 K B1 100.77(7) 2_646 3_666
O6 K B2 26.96(7) . .
O1 K B2 89.53(7) 3_666 .
O5 K B2 92.23(7) 2_645 .
O2 K B2 91.29(7) 2_646 .
O3 K B2 140.63(7) 3_666 .
O6 K B2 130.56(7) 3_666 .
O4 K B2 27.00(7) . .
O1 K B2 141.13(7) 2_646 .
B1 K B2 112.23(8) 3_666 .
O6 K K 57.20(4) . 3_666
O1 K K 112.42(5) 3_666 3_666
O5 K K 141.13(5) 2_645 3_666
O2 K K 72.36(4) 2_646 3_666
O3 K K 122.47(5) 3_666 3_666
O6 K K 54.21(4) 3_666 3_666
O4 K K 105.70(5) . 3_666
O1 K K 94.87(4) 2_646 3_666
B1 K K 130.87(7) 3_666 3_666
B2 K K 79.07(6) . 3_666
O6 K B1 94.85(7) . 2_646
O1 K B1 152.74(7) 3_666 2_646
O5 K B1 74.79(7) 2_645 2_646
O2 K B1 26.70(7) 2_646 2_646
O3 K B1 100.28(7) 3_666 2_646
O6 K B1 69.69(7) 3_666 2_646
O4 K B1 128.74(7) . 2_646
O1 K B1 26.45(6) 2_646 2_646
B1 K B1 127.20(5) 3_666 2_646
B2 K B1 117.72(8) . 2_646
K K B1 76.13(6) 3_666 2_646
B1 O1 Li2 119.6(2) . 3_666
B1 O1 Y 133.53(17) . 4_676
Li2 O1 Y 104.84(17) 3_666 4_676
B1 O1 K 83.84(14) . 3_666
Li2 O1 K 84.53(16) 3_666 3_666
Y O1 K 114.87(7) 4_676 3_666
B1 O1 K 86.21(14) . 2_656
Li2 O1 K 86.81(16) 3_666 2_656
Y O1 K 83.25(6) 4_676 2_656
K O1 K 161.42(8) 3_666 2_656
B1 O2 Li1 170.2(2) . 3_677
B1 O2 Li1 111.1(2) . .
Li1 O2 Li1 74.6(2) 3_677 .
B1 O2 Y 93.23(15) . 3_676
Li1 O2 Y 90.49(16) 3_677 3_676
Li1 O2 Y 119.85(16) . 3_676
B1 O2 K 89.77(15) . 2_656
Li1 O2 K 82.55(15) 3_677 2_656
Li1 O2 K 86.16(15) . 2_656
Y O2 K 150.28(8) 3_676 2_656
B1 O3 Y 163.54(17) . .
B1 O3 Y 91.40(15) . 3_676
Y O3 Y 104.32(7) . 3_676
B1 O3 K 81.52(15) . 3_666
Y O3 K 84.70(6) . 3_666
Y O3 K 129.18(8) 3_676 3_666
B2 O4 Li2 119.6(2) . .
B2 O4 Li2 82.7(2) . 3_665
Li2 O4 Li2 82.4(2) . 3_665
B2 O4 Y 126.59(16) . 2_645
Li2 O4 Y 113.66(18) . 2_645
Li2 O4 Y 108.72(16) 3_665 2_645
B2 O4 K 86.08(15) . .
Li2 O4 K 82.38(15) . .
Li2 O4 K 153.51(17) 3_665 .
Y O4 K 97.24(6) 2_645 .
B2 O5 Li1 162.6(2) . 1_554
B2 O5 Li2 85.0(2) . 3_665
Li1 O5 Li2 92.1(2) 1_554 3_665
B2 O5 Y 90.12(15) . .
Li1 O5 Y 90.85(16) 1_554 .
Li2 O5 Y 172.53(17) 3_665 .
B2 O5 K 106.49(16) . 2_655
Li1 O5 K 90.63(17) 1_554 2_655
Li2 O5 K 89.76(16) 3_665 2_655
Y O5 K 97.08(7) . 2_655
B2 O6 Li1 118.5(2) . 4_675
B2 O6 Y 93.58(16) . .
Li1 O6 Y 119.18(18) 4_675 .
B2 O6 K 91.45(16) . .
Li1 O6 K 86.95(17) 4_675 .
Y O6 K 146.17(9) . .
B2 O6 K 136.51(16) . 3_666
Li1 O6 K 99.27(16) 4_675 3_666
Y O6 K 85.19(6) . 3_666
K O6 K 68.59(5) . 3_666
O1 B1 O2 121.9(2) . .
O1 B1 O3 123.0(2) . .
O2 B1 O3 115.0(2) . .
O1 B1 Y 175.1(2) . 3_676
O2 B1 Y 56.79(13) . 3_676
O3 B1 Y 58.23(13) . 3_676
O1 B1 K 68.10(13) . 3_666
O2 B1 K 134.90(19) . 3_666
O3 B1 K 70.07(14) . 3_666
Y B1 K 109.16(9) 3_676 3_666
O1 B1 K 67.33(13) . 2_656
O2 B1 K 63.53(13) . 2_656
O3 B1 K 151.71(19) . 2_656
Y B1 K 114.03(9) 3_676 2_656
K B1 K 132.88(10) 3_666 2_656
O5 B2 O6 116.0(2) . .
O5 B2 O4 120.2(2) . .
O6 B2 O4 123.7(2) . .
O5 B2 Li2 59.01(18) . 3_665
O6 B2 Li2 175.0(3) . 3_665
O4 B2 Li2 61.24(18) . 3_665
O5 B2 Y 59.95(13) . .
O6 B2 Y 56.46(13) . .
O4 B2 Y 173.98(19) . .
Li2 B2 Y 118.73(18) 3_665 .
O5 B2 Li1 127.8(2) . 4_675
O6 B2 Li1 35.82(15) . 4_675
O4 B2 Li1 102.4(2) . 4_675
Li2 B2 Li1 145.6(2) 3_665 4_675
Y B2 Li1 80.77(13) . 4_675
O5 B2 K 156.34(19) . .
O6 B2 K 61.58(13) . .
O4 B2 K 66.92(14) . .
Li2 B2 K 123.22(18) 3_665 .
Y B2 K 110.40(9) . .
Li1 B2 K 65.79(12) 4_675 .
O5 B2 K 50.60(13) . 2_655
O6 B2 K 106.72(17) . 2_655
O4 B2 K 108.32(16) . 2_655
Li2 B2 K 69.71(14) 3_665 2_655
Y B2 K 76.62(7) . 2_655
Li1 B2 K 90.01(13) 4_675 2_655
K B2 K 152.34(10) . 2_655
O6 Li1 O5 125.2(3) 4_576 1_556
O6 Li1 O2 110.0(3) 4_576 3_677
O5 Li1 O2 99.9(2) 1_556 3_677
O6 Li1 O2 108.0(2) 4_576 .
O5 Li1 O2 106.8(2) 1_556 .
O2 Li1 O2 105.4(2) 3_677 .
O6 Li1 Li1 122.4(3) 4_576 3_677
O5 Li1 Li1 112.4(3) 1_556 3_677
O2 Li1 Li1 54.3(2) 3_677 3_677
O2 Li1 Li1 51.16(19) . 3_677
O6 Li1 Li2 96.2(2) 4_576 3_666
O5 Li1 Li2 45.83(16) 1_556 3_666
O2 Li1 Li2 145.6(3) 3_677 3_666
O2 Li1 Li2 86.3(2) . 3_666
Li1 Li1 Li2 127.8(3) 3_677 3_666
O6 Li1 B2 25.67(11) 4_576 4_576
O5 Li1 B2 135.2(3) 1_556 4_576
O2 Li1 B2 120.3(2) 3_677 4_576
O2 Li1 B2 82.37(17) . 4_576
Li1 Li1 B2 107.2(3) 3_677 4_576
Li2 Li1 B2 92.93(19) 3_666 4_576
O6 Li1 Y 127.6(2) 4_576 1_556
O5 Li1 Y 51.32(12) 1_556 1_556
O2 Li1 Y 49.43(12) 3_677 1_556
O2 Li1 Y 123.3(2) . 1_556
Li1 Li1 Y 86.4(2) 3_677 1_556
Li2 Li1 Y 96.92(18) 3_666 1_556
B2 Li1 Y 152.9(2) 4_576 1_556
O6 Li1 K 57.21(14) 4_576 4_576
O5 Li1 K 153.1(2) 1_556 4_576
O2 Li1 K 59.57(14) 3_677 4_576
O2 Li1 K 96.12(19) . 4_576
Li1 Li1 K 71.4(2) 3_677 4_576
Li2 Li1 K 152.8(2) 3_666 4_576
B2 Li1 K 60.78(11) 4_576 4_576
Y Li1 K 104.10(14) 1_556 4_576
O6 Li1 K 155.4(2) 4_576 2_656
O5 Li1 K 55.10(14) 1_556 2_656
O2 Li1 K 93.22(18) 3_677 2_656
O2 Li1 K 55.92(13) . 2_656
Li1 Li1 K 64.8(2) 3_677 2_656
Li2 Li1 K 66.36(15) 3_666 2_656
B2 Li1 K 133.04(17) 4_576 2_656
Y Li1 K 73.82(10) 1_556 2_656
K Li1 K 136.12(17) 4_576 2_656
O6 Li1 K 49.82(13) 4_576 2_556
O5 Li1 K 105.1(2) 1_556 2_556
O2 Li1 K 70.20(15) 3_677 2_556
O2 Li1 K 148.1(2) . 2_556
Li1 Li1 K 116.2(3) 3_677 2_556
Li2 Li1 K 115.59(19) 3_666 2_556
B2 Li1 K 74.02(12) 4_576 2_556
Y Li1 K 78.96(11) 1_556 2_556
K Li1 K 53.64(8) 4_576 2_556
K Li1 K 152.69(15) 2_656 2_556
O6 Li1 Y 33.95(12) 4_576 4_576
O5 Li1 Y 91.59(19) 1_556 4_576
O2 Li1 Y 127.6(2) 3_677 4_576
O2 Li1 Y 119.78(19) . 4_576
Li1 Li1 Y 155.7(3) 3_677 4_576
Li2 Li1 Y 66.64(15) 3_666 4_576
B2 Li1 Y 49.11(10) 4_576 4_576
Y Li1 Y 113.00(15) 1_556 4_576
K Li1 Y 89.08(12) 4_576 4_576
K Li1 Y 132.99(16) 2_656 4_576
K Li1 Y 57.46(8) 2_556 4_576
O4 Li2 O1 117.6(2) . 3_666
O4 Li2 O5 121.3(3) . 3_665
O1 Li2 O5 104.3(2) 3_666 3_665
O4 Li2 O4 97.6(2) . 3_665
O1 Li2 O4 138.1(3) 3_666 3_665
O5 Li2 O4 72.01(17) 3_665 3_665
O4 Li2 B2 114.1(2) . 3_665
O1 Li2 B2 127.4(3) 3_666 3_665
O5 Li2 B2 35.97(12) 3_665 3_665
O4 Li2 B2 36.04(12) 3_665 3_665
O4 Li2 Li2 50.23(17) . 3_665
O1 Li2 Li2 157.1(4) 3_666 3_665
O5 Li2 Li2 98.4(3) 3_665 3_665
O4 Li2 Li2 47.33(16) 3_665 3_665
B2 Li2 Li2 71.1(2) 3_665 3_665
O4 Li2 Li1 103.2(2) . 3_666
O1 Li2 Li1 82.7(2) 3_666 3_666
O5 Li2 Li1 42.06(15) 3_665 3_666
O4 Li2 Li1 112.1(2) 3_665 3_666
B2 Li2 Li1 77.00(19) 3_665 3_666
Li2 Li2 Li1 117.5(3) 3_665 3_666
O4 Li2 K 60.07(13) . .
O1 Li2 K 57.56(13) 3_666 .
O5 Li2 K 135.9(2) 3_665 .
O4 Li2 K 149.7(2) 3_665 .
B2 Li2 K 168.1(2) 3_665 .
Li2 Li2 K 107.4(3) 3_665 .
Li1 Li2 K 93.87(17) 3_666 .
O4 Li2 K 166.4(2) . 4_565
O1 Li2 K 57.44(13) 3_666 4_565
O5 Li2 K 53.84(13) 3_665 4_565
O4 Li2 K 92.69(17) 3_665 4_565
B2 Li2 K 69.99(14) 3_665 4_565
Li2 Li2 K 139.2(3) 3_665 4_565
Li1 Li2 K 64.39(14) 3_666 4_565
K Li2 K 113.17(14) . 4_565
O4 Li2 Y 124.9(2) . 2_545
O1 Li2 Y 40.92(11) 3_666 2_545
O5 Li2 Y 113.7(2) 3_665 2_545
O4 Li2 Y 100.87(19) 3_665 2_545
B2 Li2 Y 110.99(18) 3_665 2_545
Li2 Li2 Y 124.8(3) 3_665 2_545
Li1 Li2 Y 116.41(19) 3_666 2_545
K Li2 Y 79.77(11) . 2_545
K Li2 Y 61.18(9) 4_565 2_545
O4 Li2 Y 109.7(2) . 4_575
O1 Li2 Y 104.8(2) 3_666 4_575
O5 Li2 Y 96.17(17) 3_665 4_575
O4 Li2 Y 37.85(11) 3_665 4_575
B2 Li2 Y 64.85(14) 3_665 4_575
Li2 Li2 Y 68.7(2) 3_665 4_575
Li1 Li2 Y 137.09(19) 3_666 4_575
K Li2 Y 126.21(16) . 4_575
K Li2 Y 83.94(11) 4_565 4_575
Y Li2 Y 64.40(9) 2_545 4_575
O4 Li2 Y 36.01(11) . 2_645
O1 Li2 Y 115.6(2) 3_666 2_645
O5 Li2 Y 90.09(18) 3_665 2_645
O4 Li2 Y 106.17(18) 3_665 2_645
B2 Li2 Y 100.41(17) 3_665 2_645
Li2 Li2 Y 67.4(2) 3_665 2_645
Li1 Li2 Y 67.49(15) 3_666 2_645
K Li2 Y 68.73(9) . 2_645
K Li2 Y 131.87(16) 4_565 2_645
Y Li2 Y 148.50(15) 2_545 2_645
Y Li2 Y 136.15(15) 4_575 2_645

loop_
_geom_bond_atom_site_label_1
_geom_bond_atom_site_label_2
_geom_bond_distance
_geom_bond_site_symmetry_2
Y O4 2.2950(18) 2_655
Y O6 2.3013(18) .
Y O1 2.3035(18) 4_575
Y O2 2.3211(19) 3_676
Y O3 2.3311(18) .
Y O3 2.3555(19) 3_676
Y O5 2.3854(18) .
Y B2 2.756(3) .
Y B1 2.770(3) 3_676
Y Li1 3.055(5) 1_554
Y Li2 3.399(5) 2
Y K 3.4506(6) 3_666
K O6 2.6746(19) .
K O1 2.7182(19) 3_666
K O5 2.730(2) 2_645
K O2 2.763(2) 2_646
K O3 2.768(2) 3_666
K O6 2.771(2) 3_666
K O4 2.8033(19) .
K O1 2.8541(19) 2_646
K B1 2.913(3) 3_666
K B2 3.040(3) .
K K 3.0696(12) 3_666
K B1 3.086(3) 2_646
O1 B1 1.378(3) .
O1 Li2 1.979(5) 3_666
O2 B1 1.387(3) .
O2 Li1 1.967(5) 3_677
O2 Li1 2.050(5) .
O3 B1 1.401(3) .
O4 B2 1.383(4) .
O4 Li2 1.971(5) .
O4 Li2 2.061(5) 3_665
O5 B2 1.375(3) .
O5 Li1 1.874(5) 1_554
O5 Li2 2.007(5) 3_665
O6 B2 1.379(3) .
O6 Li1 1.863(5) 4_675
B2 Li2 2.332(5) 3_665
B2 Li1 2.797(5) 4_675
Li1 Li1 2.435(11) 3_677
Li1 Li2 2.796(7) 3_666
Li2 Li2 2.658(10) 3_665
